data_7715767
loop_
_publ_author_name
'Ramachandran, Mridhul R. K.'
'Karwasara, Surendar'
'Zhu, Hui'
'Schnakenburg, Gregor'
'Streubel, Rainer'

_publ_section_title
;
 Synthesis of tricyclic 1,4-dihydro-1,4-phosphagermines - trying to
 establish molecular fencing of reactive centers.
;
_journal_issue 18
_journal_name_full 'Dalton transactions (Cambridge, England : 2003)'
_journal_page_first 7953
_journal_page_last 7957
_journal_paper_doi 10.1039/d4dt00895b
_journal_volume 53
_journal_year 2024
_chemical_formula_moiety 'C24 H46 Ge N7 P S2'
_chemical_formula_sum 'C24 H46 Ge N7 P S2'
_chemical_formula_weight 600.36
_chemical_name_systematic MR-445
_space_group_crystal_system triclinic
_space_group_IT_number 2
_space_group_name_Hall '-P 1'
_space_group_name_H-M_alt 'P -1'
_atom_sites_solution_hydrogens geom
_audit_creation_date 2022-12-20
_audit_creation_method
;
Olex2 1.2
(compiled 2018.05.29 svn.r3508 for OlexSys, GUI svn.r5506)
;
_audit_update_record
;
2024-02-01 deposited with the CCDC.	2024-04-16 downloaded from the CCDC.
;
_cell_angle_alpha 87.642(3)
_cell_angle_beta 81.540(3)
_cell_angle_gamma 79.789(3)
_cell_formula_units_Z 2
_cell_length_a 8.9922(3)
_cell_length_b 10.9651(3)
_cell_length_c 15.4675(5)
_cell_measurement_reflns_used 29498
_cell_measurement_temperature 100
_cell_measurement_theta_max 71.00
_cell_measurement_theta_min 4.10
_cell_volume 1484.44(8)
_computing_molecular_graphics 'Olex2 (Dolomanov et al., 2009)'
_computing_publication_material 'Olex2 (Dolomanov et al., 2009)'
_computing_structure_refinement 'XL (Sheldrick, 2008)'
_computing_structure_solution 'SHELXT 2014/5 (Sheldrick, 2014)'
_diffrn_ambient_temperature 100
_diffrn_measured_fraction_theta_full 0.992
_diffrn_measured_fraction_theta_max 0.984
_diffrn_measurement_device_type 'STOE STADIVARI'
_diffrn_radiation_type CuK\a
_diffrn_radiation_wavelength 1.54186
_diffrn_reflns_av_R_equivalents 0.0516
_diffrn_reflns_av_unetI/netI 0.0321
_diffrn_reflns_Laue_measured_fraction_full 0.992
_diffrn_reflns_Laue_measured_fraction_max 0.984
_diffrn_reflns_limit_h_max 10
_diffrn_reflns_limit_h_min -10
_diffrn_reflns_limit_k_max 13
_diffrn_reflns_limit_k_min -13
_diffrn_reflns_limit_l_max 6
_diffrn_reflns_limit_l_min -18
_diffrn_reflns_number 35661
_diffrn_reflns_point_group_measured_fraction_full 0.992
_diffrn_reflns_point_group_measured_fraction_max 0.984
_diffrn_reflns_theta_full 67.686
_diffrn_reflns_theta_max 70.487
_diffrn_reflns_theta_min 4.979
_exptl_absorpt_coefficient_mu 3.423
_exptl_absorpt_correction_T_max 0.5059
_exptl_absorpt_correction_T_min 0.3874
_exptl_absorpt_correction_type multi-scan
_exptl_absorpt_process_details
;
STOE LANA, absorption correction by scaling of reflection intensities.
J. Koziskova, F. Hahn, J. Richter, J. Kozisek, "Comparison of different
absorption corrections on the model structure of tetrakis(\m~2~-acetato)-
diaqua-di-copper(II)", Acta Chimica Slovaca, vol. 9, no. 2, 2016, pp. 136 - 140.
Afterwards a spherical absorption correction was performed within STOE LANA.
;
_exptl_crystal_colour 'clear colourless'
_exptl_crystal_colour_lustre clear
_exptl_crystal_colour_primary colourless
_exptl_crystal_density_diffrn 1.343
_exptl_crystal_description block
_exptl_crystal_F_000 636
_exptl_crystal_size_max 0.21
_exptl_crystal_size_mid 0.15
_exptl_crystal_size_min 0.05
_refine_diff_density_max 1.574
_refine_diff_density_min -0.449
_refine_diff_density_rms 0.124
_refine_ls_extinction_method none
_refine_ls_goodness_of_fit_ref 1.071
_refine_ls_hydrogen_treatment constr
_refine_ls_matrix_type full
_refine_ls_number_parameters 328
_refine_ls_number_reflns 5589
_refine_ls_number_restraints 0
_refine_ls_restrained_S_all 1.071
_refine_ls_R_factor_all 0.0697
_refine_ls_R_factor_gt 0.0547
_refine_ls_shift/su_max 0.000
_refine_ls_shift/su_mean 0.000
_refine_ls_structure_factor_coef Fsqd
_refine_ls_weighting_details 'w=1/[\s^2^(Fo^2^)+(0.0976P)^2^+1.5734P] where P=(Fo^2^+2Fc^2^)/3'
_refine_ls_weighting_scheme calc
_refine_ls_wR_factor_gt 0.1473
_refine_ls_wR_factor_ref 0.1599
_reflns_Friedel_coverage 0.000
_reflns_number_gt 4500
_reflns_number_total 5589
_reflns_threshold_expression 'I > 2\s(I)'
_cod_data_source_file d4dt00895b2.cif
_cod_data_source_block 3a
_cod_depositor_comments 'Adding full bibliography for 7715765--7715769.cif.'
_cod_database_code 7715767
_shelx_shelxl_version_number 2017/1
_shelx_space_group_comment
;
The symmetry employed for this shelxl refinement is uniquely defined
by the following loop, which should always be used as a source of
symmetry information in preference to the above space-group names.
They are only intended as comments.
;
_shelx_estimated_absorpt_t_max 0.847
_shelx_estimated_absorpt_t_min 0.533
_olex2_refinement_description
;
1. Fixed Uiso
 At 1.2 times of:
  All C(H) groups, All C(H,H) groups
 At 1.5 times of:
  All C(H,H,H) groups
2.a Ternary CH refined with riding coordinates:
 C11(H11), C14(H14)
2.b Secondary CH2 refined with riding coordinates:
 C17(H17A,H17B), C19(H19A,H19B), C21(H21A,H21B), C23(H23A,H23B)
2.c Idealised Me refined as rotating group:
 C4(H4A,H4B,H4C), C5(H5A,H5B,H5C), C9(H9A,H9B,H9C), C10(H10A,H10B,H10C),
 C12(H12A,H12B,H12C), C13(H13A,H13B,H13C), C15(H15A,H15B,H15C), C16(H16A,H16B,
 H16C), C18(H18A,H18B,H18C), C20(H20A,H20B,H20C), C22(H22A,H22B,H22C), C24(H24A,
 H24B,H24C)
;
_olex2_submission_special_instructions 'No special instructions were received'

loop_
_space_group_symop_operation_xyz
'x, y, z'
'-x, -y, -z'

loop_
_atom_site_label
_atom_site_type_symbol
_atom_site_fract_x
_atom_site_fract_y
_atom_site_fract_z
_atom_site_U_iso_or_equiv
_atom_site_adp_type
_atom_site_occupancy
_atom_site_site_symmetry_order
_atom_site_calc_flag
_atom_site_refinement_flags_posn
_atom_site_refinement_flags_adp
_atom_site_refinement_flags_occupancy
_atom_site_disorder_assembly
_atom_site_disorder_group
Ge Ge 0.63142(5) 0.30452(4) 0.21675(3) 0.02906(16) Uani 1 1 d . . . . .
S1 S 0.23916(12) 0.17614(9) 0.51706(7) 0.0392(3) Uani 1 1 d . . . . .
S2 S 0.82863(12) 0.74599(9) 0.07693(7) 0.0389(3) Uani 1 1 d . . . . .
P P 0.46172(11) 0.58347(8) 0.36186(6) 0.0288(2) Uani 1 1 d . . . . .
N1 N 0.3340(4) 0.3862(3) 0.4440(2) 0.0313(7) Uani 1 1 d . . . . .
N2 N 0.4411(4) 0.2182(3) 0.3746(2) 0.0319(7) Uani 1 1 d . . . . .
N3 N 0.6462(4) 0.6772(3) 0.2216(2) 0.0297(7) Uani 1 1 d . . . . .
N4 N 0.7383(3) 0.5271(3) 0.1313(2) 0.0306(7) Uani 1 1 d . . . . .
N5 N 0.2963(4) 0.6640(3) 0.3349(2) 0.0331(7) Uani 1 1 d . . . . .
N6 N 0.5571(4) 0.2594(3) 0.1225(2) 0.0365(8) Uani 1 1 d . . . . .
N7 N 0.8027(4) 0.1914(3) 0.2250(2) 0.0341(7) Uani 1 1 d . . . . .
C1 C 0.4327(4) 0.4218(3) 0.3729(2) 0.0281(7) Uani 1 1 d . . . . .
C2 C 0.3389(4) 0.2604(3) 0.4449(3) 0.0331(8) Uani 1 1 d . . . . .
C3 C 0.5004(4) 0.3157(3) 0.3283(2) 0.0287(8) Uani 1 1 d . . . . .
C4 C 0.2377(5) 0.4681(4) 0.5097(3) 0.0361(9) Uani 1 1 d . . . . .
H4A H 0.295290 0.529257 0.526338 0.054 Uiso 1 1 calc GR . . . .
H4B H 0.205791 0.419145 0.561337 0.054 Uiso 1 1 calc GR . . . .
H4C H 0.147299 0.510975 0.485554 0.054 Uiso 1 1 calc GR . . . .
C5 C 0.4798(6) 0.0884(4) 0.3515(3) 0.0446(11) Uani 1 1 d . . . . .
H5A H 0.551409 0.079214 0.296982 0.067 Uiso 1 1 calc GR . . . .
H5B H 0.386886 0.057599 0.343593 0.067 Uiso 1 1 calc GR . . . .
H5C H 0.527171 0.040698 0.398335 0.067 Uiso 1 1 calc GR . . . .
C6 C 0.5890(4) 0.5725(3) 0.2576(2) 0.0289(8) Uani 1 1 d . . . . .
C7 C 0.7373(4) 0.6497(3) 0.1442(3) 0.0310(8) Uani 1 1 d . . . . .
C8 C 0.6488(4) 0.4779(3) 0.2011(2) 0.0291(8) Uani 1 1 d . . . . .
C9 C 0.6128(5) 0.7996(4) 0.2600(3) 0.0409(10) Uani 1 1 d . . . . .
H9A H 0.510142 0.840245 0.250644 0.061 Uiso 1 1 calc GR . . . .
H9B H 0.687727 0.849315 0.232321 0.061 Uiso 1 1 calc GR . . . .
H9C H 0.618162 0.791642 0.322837 0.061 Uiso 1 1 calc GR . . . .
C10 C 0.8193(5) 0.4604(4) 0.0536(3) 0.0384(9) Uani 1 1 d . . . . .
H10A H 0.923491 0.424802 0.063467 0.058 Uiso 1 1 calc GR . . . .
H10B H 0.823163 0.517851 0.003377 0.058 Uiso 1 1 calc GR . . . .
H10C H 0.765723 0.393827 0.041762 0.058 Uiso 1 1 calc GR . . . .
C11 C 0.2035(5) 0.7616(4) 0.3940(3) 0.0404(9) Uani 1 1 d . . . . .
H11 H 0.115152 0.727090 0.426493 0.048 Uiso 1 1 calc R . . . .
C12 C 0.2948(5) 0.8005(4) 0.4611(3) 0.0425(10) Uani 1 1 d . . . . .
H12A H 0.318050 0.731630 0.502111 0.064 Uiso 1 1 calc GR . . . .
H12B H 0.234469 0.872187 0.493283 0.064 Uiso 1 1 calc GR . . . .
H12C H 0.390153 0.822764 0.430904 0.064 Uiso 1 1 calc GR . . . .
C13 C 0.1409(6) 0.8764(4) 0.3436(3) 0.0509(12) Uani 1 1 d . . . . .
H13A H 0.225586 0.908728 0.308303 0.076 Uiso 1 1 calc GR . . . .
H13B H 0.084509 0.939676 0.384731 0.076 Uiso 1 1 calc GR . . . .
H13C H 0.072319 0.854873 0.305169 0.076 Uiso 1 1 calc GR . . . .
C14 C 0.2269(5) 0.6162(4) 0.2645(3) 0.0376(9) Uani 1 1 d . . . . .
H14 H 0.287232 0.531713 0.251089 0.045 Uiso 1 1 calc R . . . .
C15 C 0.0630(5) 0.5974(4) 0.2929(3) 0.0454(10) Uani 1 1 d . . . . .
H15A H 0.059206 0.540595 0.343484 0.068 Uiso 1 1 calc GR . . . .
H15B H 0.025752 0.562267 0.244711 0.068 Uiso 1 1 calc GR . . . .
H15C H -0.001425 0.677341 0.308936 0.068 Uiso 1 1 calc GR . . . .
C16 C 0.2444(6) 0.6907(4) 0.1794(3) 0.0475(11) Uani 1 1 d . . . . .
H16A H 0.351013 0.701375 0.163924 0.071 Uiso 1 1 calc GR . . . .
H16B H 0.178762 0.772097 0.186780 0.071 Uiso 1 1 calc GR . . . .
H16C H 0.214624 0.646418 0.132687 0.071 Uiso 1 1 calc GR . . . .
C17 C 0.4243(5) 0.3416(4) 0.0951(3) 0.0429(10) Uani 1 1 d . . . . .
H17A H 0.423484 0.330198 0.032049 0.052 Uiso 1 1 calc R . . . .
H17B H 0.434151 0.428691 0.103387 0.052 Uiso 1 1 calc R . . . .
C18 C 0.2727(6) 0.3175(5) 0.1460(3) 0.0543(12) Uani 1 1 d . . . . .
H18A H 0.188672 0.377436 0.127274 0.081 Uiso 1 1 calc GR . . . .
H18B H 0.273833 0.326281 0.208710 0.081 Uiso 1 1 calc GR . . . .
H18C H 0.258651 0.233288 0.134678 0.081 Uiso 1 1 calc GR . . . .
C19 C 0.5739(5) 0.1280(4) 0.0998(3) 0.0431(10) Uani 1 1 d . . . . .
H19A H 0.475532 0.099178 0.117976 0.052 Uiso 1 1 calc R . . . .
H19B H 0.651035 0.077944 0.132297 0.052 Uiso 1 1 calc R . . . .
C20 C 0.6223(6) 0.1071(5) 0.0022(3) 0.0553(12) Uani 1 1 d . . . . .
H20A H 0.541036 0.149039 -0.029871 0.083 Uiso 1 1 calc GR . . . .
H20B H 0.641135 0.018094 -0.009336 0.083 Uiso 1 1 calc GR . . . .
H20C H 0.715892 0.140819 -0.016949 0.083 Uiso 1 1 calc GR . . . .
C21 C 0.8616(5) 0.1767(4) 0.3079(3) 0.0452(11) Uani 1 1 d . . . . .
H21A H 0.928382 0.094663 0.308916 0.054 Uiso 1 1 calc R . . . .
H21B H 0.774485 0.175932 0.355134 0.054 Uiso 1 1 calc R . . . .
C22 C 0.9505(6) 0.2736(6) 0.3290(3) 0.0601(14) Uani 1 1 d . . . . .
H22A H 1.038917 0.274375 0.283724 0.090 Uiso 1 1 calc GR . . . .
H22B H 0.985420 0.254126 0.385844 0.090 Uiso 1 1 calc GR . . . .
H22C H 0.884773 0.355230 0.330981 0.090 Uiso 1 1 calc GR . . . .
C23 C 0.9185(5) 0.1709(4) 0.1460(3) 0.0409(10) Uani 1 1 d . . . . .
H23A H 0.991777 0.228234 0.146654 0.049 Uiso 1 1 calc R . . . .
H23B H 0.866930 0.191418 0.093606 0.049 Uiso 1 1 calc R . . . .
C24 C 1.0056(6) 0.0399(4) 0.1385(3) 0.0544(12) Uani 1 1 d . . . . .
H24A H 1.075285 0.031475 0.083188 0.082 Uiso 1 1 calc GR . . . .
H24B H 0.933699 -0.017897 0.139942 0.082 Uiso 1 1 calc GR . . . .
H24C H 1.064411 0.021177 0.187359 0.082 Uiso 1 1 calc GR . . . .

loop_
_atom_site_aniso_label
_atom_site_aniso_U_11
_atom_site_aniso_U_22
_atom_site_aniso_U_33
_atom_site_aniso_U_23
_atom_site_aniso_U_13
_atom_site_aniso_U_12
Ge 0.0311(3) 0.0203(2) 0.0337(3) -0.00125(16) -0.00143(17) -0.00115(16)
S1 0.0439(6) 0.0322(5) 0.0395(6) 0.0046(4) 0.0038(4) -0.0104(4)
S2 0.0447(6) 0.0299(5) 0.0420(6) 0.0025(4) 0.0004(4) -0.0128(4)
P 0.0335(5) 0.0199(4) 0.0316(5) 0.0002(3) -0.0029(4) -0.0020(4)
N1 0.0344(17) 0.0230(15) 0.0334(18) 0.0006(12) -0.0002(13) -0.0006(13)
N2 0.0397(18) 0.0196(15) 0.0345(18) -0.0015(12) 0.0004(13) -0.0044(13)
N3 0.0366(17) 0.0198(15) 0.0325(17) -0.0018(12) -0.0054(13) -0.0033(12)
N4 0.0287(16) 0.0228(15) 0.0378(18) -0.0018(13) 0.0007(13) -0.0022(12)
N5 0.0360(17) 0.0258(16) 0.0346(18) -0.0018(13) -0.0035(13) 0.0015(13)
N6 0.0416(19) 0.0275(17) 0.0394(19) -0.0052(14) -0.0059(14) -0.0023(14)
N7 0.0392(18) 0.0258(16) 0.0345(18) -0.0004(13) -0.0026(13) 0.0003(13)
C1 0.0310(18) 0.0235(17) 0.0281(19) 0.0010(14) -0.0029(14) -0.0010(14)
C2 0.037(2) 0.0254(19) 0.035(2) 0.0028(15) -0.0024(16) -0.0043(15)
C3 0.0337(19) 0.0188(16) 0.032(2) 0.0021(14) -0.0018(15) -0.0036(14)
C4 0.043(2) 0.028(2) 0.031(2) 0.0000(15) 0.0046(16) 0.0018(16)
C5 0.058(3) 0.0214(19) 0.048(3) -0.0035(17) 0.010(2) -0.0053(18)
C6 0.0313(18) 0.0191(17) 0.036(2) 0.0016(14) -0.0055(15) -0.0027(14)
C7 0.0334(19) 0.0236(18) 0.037(2) 0.0002(15) -0.0059(15) -0.0070(15)
C8 0.0278(18) 0.0207(17) 0.036(2) 0.0000(14) -0.0013(14) -0.0009(14)
C9 0.056(3) 0.0232(19) 0.041(2) -0.0053(16) 0.0033(18) -0.0080(18)
C10 0.044(2) 0.028(2) 0.039(2) -0.0056(16) 0.0062(17) -0.0045(17)
C11 0.042(2) 0.031(2) 0.043(2) -0.0020(17) -0.0024(18) 0.0033(17)
C12 0.058(3) 0.026(2) 0.039(2) -0.0062(16) -0.0029(19) 0.0028(18)
C13 0.058(3) 0.032(2) 0.056(3) -0.003(2) -0.008(2) 0.008(2)
C14 0.039(2) 0.033(2) 0.039(2) -0.0010(17) -0.0067(17) -0.0013(17)
C15 0.043(2) 0.042(2) 0.051(3) -0.0032(19) -0.0079(19) -0.0043(19)
C16 0.054(3) 0.043(2) 0.044(3) 0.0050(19) -0.012(2) -0.001(2)
C17 0.041(2) 0.047(3) 0.039(2) -0.0074(19) -0.0074(18) -0.0006(19)
C18 0.044(3) 0.062(3) 0.058(3) -0.012(2) -0.006(2) -0.011(2)
C19 0.051(3) 0.035(2) 0.044(3) -0.0063(18) -0.0035(19) -0.0121(19)
C20 0.071(3) 0.046(3) 0.048(3) -0.013(2) -0.003(2) -0.010(2)
C21 0.048(3) 0.042(2) 0.040(2) -0.0005(18) -0.0087(19) 0.0096(19)
C22 0.053(3) 0.084(4) 0.045(3) -0.005(3) -0.005(2) -0.017(3)
C23 0.041(2) 0.032(2) 0.046(3) -0.0001(17) -0.0022(18) 0.0001(17)
C24 0.055(3) 0.039(3) 0.058(3) -0.004(2) 0.004(2) 0.012(2)

loop_
_atom_type_symbol
_atom_type_description
_atom_type_scat_dispersion_real
_atom_type_scat_dispersion_imag
_atom_type_scat_source
C C 0.0181 0.0091 'International Tables Vol C Tables 4.2.6.8 and 6.1.1.4'
H H 0.0000 0.0000 'International Tables Vol C Tables 4.2.6.8 and 6.1.1.4'
Ge Ge -1.0885 0.8855 'International Tables Vol C Tables 4.2.6.8 and 6.1.1.4'
N N 0.0311 0.0180 'International Tables Vol C Tables 4.2.6.8 and 6.1.1.4'
P P 0.2955 0.4335 'International Tables Vol C Tables 4.2.6.8 and 6.1.1.4'
S S 0.3331 0.5567 'International Tables Vol C Tables 4.2.6.8 and 6.1.1.4'

loop_
_geom_angle_atom_site_label_1
_geom_angle_atom_site_label_2
_geom_angle_atom_site_label_3
_geom_angle
_geom_angle_site_symmetry_1
_geom_angle_site_symmetry_3
_geom_angle_publ_flag
N6 Ge N7 105.19(15) . . ?
N6 Ge C3 118.23(16) . . ?
N6 Ge C8 107.45(15) . . ?
N7 Ge C3 109.47(15) . . ?
N7 Ge C8 118.76(15) . . ?
C3 Ge C8 98.39(15) . . ?
N5 P C1 105.08(17) . . ?
N5 P C6 103.06(16) . . ?
C6 P C1 98.69(16) . . ?
C1 N1 C4 126.3(3) . . ?
C2 N1 C1 110.5(3) . . ?
C2 N1 C4 123.2(3) . . ?
C2 N2 C3 111.2(3) . . ?
C2 N2 C5 123.1(3) . . ?
C3 N2 C5 125.7(3) . . ?
C6 N3 C9 125.5(3) . . ?
C7 N3 C6 110.7(3) . . ?
C7 N3 C9 123.7(3) . . ?
C7 N4 C8 110.4(3) . . ?
C7 N4 C10 123.5(3) . . ?
C8 N4 C10 126.1(3) . . ?
C11 N5 P 120.0(3) . . ?
C14 N5 P 118.7(3) . . ?
C14 N5 C11 119.6(3) . . ?
C17 N6 Ge 117.3(3) . . ?
C17 N6 C19 115.6(3) . . ?
C19 N6 Ge 121.1(3) . . ?
C21 N7 Ge 118.4(3) . . ?
C21 N7 C23 115.8(3) . . ?
C23 N7 Ge 117.5(3) . . ?
N1 C1 P 119.5(3) . . ?
C3 C1 P 133.3(3) . . ?
C3 C1 N1 106.9(3) . . ?
N1 C2 S1 127.6(3) . . ?
N2 C2 S1 127.1(3) . . ?
N2 C2 N1 105.4(3) . . ?
N2 C3 Ge 126.5(3) . . ?
C1 C3 Ge 127.1(3) . . ?
C1 C3 N2 106.0(3) . . ?
N1 C4 H4A 109.5 . . ?
N1 C4 H4B 109.5 . . ?
N1 C4 H4C 109.5 . . ?
H4A C4 H4B 109.5 . . ?
H4A C4 H4C 109.5 . . ?
H4B C4 H4C 109.5 . . ?
N2 C5 H5A 109.5 . . ?
N2 C5 H5B 109.5 . . ?
N2 C5 H5C 109.5 . . ?
H5A C5 H5B 109.5 . . ?
H5A C5 H5C 109.5 . . ?
H5B C5 H5C 109.5 . . ?
N3 C6 P 119.9(3) . . ?
C8 C6 P 133.7(3) . . ?
C8 C6 N3 106.4(3) . . ?
N3 C7 S2 127.7(3) . . ?
N3 C7 N4 105.5(3) . . ?
N4 C7 S2 126.8(3) . . ?
N4 C8 Ge 125.1(3) . . ?
C6 C8 Ge 127.8(3) . . ?
C6 C8 N4 107.0(3) . . ?
N3 C9 H9A 109.5 . . ?
N3 C9 H9B 109.5 . . ?
N3 C9 H9C 109.5 . . ?
H9A C9 H9B 109.5 . . ?
H9A C9 H9C 109.5 . . ?
H9B C9 H9C 109.5 . . ?
N4 C10 H10A 109.5 . . ?
N4 C10 H10B 109.5 . . ?
N4 C10 H10C 109.5 . . ?
H10A C10 H10B 109.5 . . ?
H10A C10 H10C 109.5 . . ?
H10B C10 H10C 109.5 . . ?
N5 C11 H11 108.1 . . ?
N5 C11 C12 112.1(3) . . ?
N5 C11 C13 111.9(4) . . ?
C12 C11 H11 108.1 . . ?
C13 C11 H11 108.1 . . ?
C13 C11 C12 108.4(4) . . ?
C11 C12 H12A 109.5 . . ?
C11 C12 H12B 109.5 . . ?
C11 C12 H12C 109.5 . . ?
H12A C12 H12B 109.5 . . ?
H12A C12 H12C 109.5 . . ?
H12B C12 H12C 109.5 . . ?
C11 C13 H13A 109.5 . . ?
C11 C13 H13B 109.5 . . ?
C11 C13 H13C 109.5 . . ?
H13A C13 H13B 109.5 . . ?
H13A C13 H13C 109.5 . . ?
H13B C13 H13C 109.5 . . ?
N5 C14 H14 105.7 . . ?
N5 C14 C15 113.5(3) . . ?
N5 C14 C16 113.1(4) . . ?
C15 C14 H14 105.7 . . ?
C15 C14 C16 112.2(4) . . ?
C16 C14 H14 105.7 . . ?
C14 C15 H15A 109.5 . . ?
C14 C15 H15B 109.5 . . ?
C14 C15 H15C 109.5 . . ?
H15A C15 H15B 109.5 . . ?
H15A C15 H15C 109.5 . . ?
H15B C15 H15C 109.5 . . ?
C14 C16 H16A 109.5 . . ?
C14 C16 H16B 109.5 . . ?
C14 C16 H16C 109.5 . . ?
H16A C16 H16B 109.5 . . ?
H16A C16 H16C 109.5 . . ?
H16B C16 H16C 109.5 . . ?
N6 C17 H17A 109.0 . . ?
N6 C17 H17B 109.0 . . ?
N6 C17 C18 112.9(4) . . ?
H17A C17 H17B 107.8 . . ?
C18 C17 H17A 109.0 . . ?
C18 C17 H17B 109.0 . . ?
C17 C18 H18A 109.5 . . ?
C17 C18 H18B 109.5 . . ?
C17 C18 H18C 109.5 . . ?
H18A C18 H18B 109.5 . . ?
H18A C18 H18C 109.5 . . ?
H18B C18 H18C 109.5 . . ?
N6 C19 H19A 109.2 . . ?
N6 C19 H19B 109.2 . . ?
N6 C19 C20 112.2(4) . . ?
H19A C19 H19B 107.9 . . ?
C20 C19 H19A 109.2 . . ?
C20 C19 H19B 109.2 . . ?
C19 C20 H20A 109.5 . . ?
C19 C20 H20B 109.5 . . ?
C19 C20 H20C 109.5 . . ?
H20A C20 H20B 109.5 . . ?
H20A C20 H20C 109.5 . . ?
H20B C20 H20C 109.5 . . ?
N7 C21 H21A 108.2 . . ?
N7 C21 H21B 108.2 . . ?
N7 C21 C22 116.5(4) . . ?
H21A C21 H21B 107.3 . . ?
C22 C21 H21A 108.2 . . ?
C22 C21 H21B 108.2 . . ?
C21 C22 H22A 109.5 . . ?
C21 C22 H22B 109.5 . . ?
C21 C22 H22C 109.5 . . ?
H22A C22 H22B 109.5 . . ?
H22A C22 H22C 109.5 . . ?
H22B C22 H22C 109.5 . . ?
N7 C23 H23A 108.8 . . ?
N7 C23 H23B 108.8 . . ?
N7 C23 C24 113.7(4) . . ?
H23A C23 H23B 107.7 . . ?
C24 C23 H23A 108.8 . . ?
C24 C23 H23B 108.8 . . ?
C23 C24 H24A 109.5 . . ?
C23 C24 H24B 109.5 . . ?
C23 C24 H24C 109.5 . . ?
H24A C24 H24B 109.5 . . ?
H24A C24 H24C 109.5 . . ?
H24B C24 H24C 109.5 . . ?

loop_
_geom_bond_atom_site_label_1
_geom_bond_atom_site_label_2
_geom_bond_distance
_geom_bond_site_symmetry_2
_geom_bond_publ_flag
Ge N6 1.810(3) . ?
Ge N7 1.815(3) . ?
Ge C3 1.936(4) . ?
Ge C8 1.938(4) . ?
S1 C2 1.679(4) . ?
S2 C7 1.684(4) . ?
P N5 1.689(3) . ?
P C1 1.835(4) . ?
P C6 1.830(4) . ?
N1 C1 1.396(5) . ?
N1 C2 1.371(5) . ?
N1 C4 1.460(5) . ?
N2 C2 1.356(5) . ?
N2 C3 1.403(5) . ?
N2 C5 1.450(5) . ?
N3 C6 1.402(5) . ?
N3 C7 1.361(5) . ?
N3 C9 1.454(5) . ?
N4 C7 1.365(5) . ?
N4 C8 1.398(5) . ?
N4 C10 1.463(5) . ?
N5 C11 1.489(5) . ?
N5 C14 1.487(5) . ?
N6 C17 1.468(5) . ?
N6 C19 1.474(5) . ?
N7 C21 1.451(5) . ?
N7 C23 1.481(5) . ?
C1 C3 1.376(5) . ?
C4 H4A 0.9800 . ?
C4 H4B 0.9800 . ?
C4 H4C 0.9800 . ?
C5 H5A 0.9800 . ?
C5 H5B 0.9800 . ?
C5 H5C 0.9800 . ?
C6 C8 1.366(5) . ?
C9 H9A 0.9800 . ?
C9 H9B 0.9800 . ?
C9 H9C 0.9800 . ?
C10 H10A 0.9800 . ?
C10 H10B 0.9800 . ?
C10 H10C 0.9800 . ?
C11 H11 1.0000 . ?
C11 C12 1.531(6) . ?
C11 C13 1.519(6) . ?
C12 H12A 0.9800 . ?
C12 H12B 0.9800 . ?
C12 H12C 0.9800 . ?
C13 H13A 0.9800 . ?
C13 H13B 0.9800 . ?
C13 H13C 0.9800 . ?
C14 H14 1.0000 . ?
C14 C15 1.523(6) . ?
C14 C16 1.523(6) . ?
C15 H15A 0.9800 . ?
C15 H15B 0.9800 . ?
C15 H15C 0.9800 . ?
C16 H16A 0.9800 . ?
C16 H16B 0.9800 . ?
C16 H16C 0.9800 . ?
C17 H17A 0.9900 . ?
C17 H17B 0.9900 . ?
C17 C18 1.530(6) . ?
C18 H18A 0.9800 . ?
C18 H18B 0.9800 . ?
C18 H18C 0.9800 . ?
C19 H19A 0.9900 . ?
C19 H19B 0.9900 . ?
C19 C20 1.523(6) . ?
C20 H20A 0.9800 . ?
C20 H20B 0.9800 . ?
C20 H20C 0.9800 . ?
C21 H21A 0.9900 . ?
C21 H21B 0.9900 . ?
C21 C22 1.510(7) . ?
C22 H22A 0.9800 . ?
C22 H22B 0.9800 . ?
C22 H22C 0.9800 . ?
C23 H23A 0.9900 . ?
C23 H23B 0.9900 . ?
C23 C24 1.509(6) . ?
C24 H24A 0.9800 . ?
C24 H24B 0.9800 . ?
C24 H24C 0.9800 . ?
